data_1570810
loop_
_publ_author_name
'Selvakumar, Jayaraman'
'Arumugam, Kuppuswamy'

_publ_section_title
;
 Bis[1,3-bis(2,4,6-trimethylphenyl)imidazolium]
 bis(\m-cis-1,2-diphenylethene-1,2-dithiolato-\k2
 S,S&#x2032;:\kS)bis[(cis-1,2-diphenylethene-1,2-dithiolato-\k2
 S,S&#x2032;)iron(III)] dimethylformamide disolvate
;
_journal_coeditor_code IM4022
_journal_issue 1
_journal_name_full IUCrData
_journal_paper_doi 10.1107/S2414314623010830
_journal_volume 9
_journal_year 2023
_chemical_formula_iupac '(C21 H25 N2)2 [Fe2 (C14 H10 S82)4], 2C3 H7 N O'
_chemical_formula_moiety '2(C21 H25 N2 +),C56 H40 Fe2 S8 2-, 2(C3 H7 N O)'
_chemical_formula_sum 'C52 H52 Fe N3 O S4'
_chemical_formula_weight 919.12
_chemical_name_systematic
;Bis[1,3-bis(2,4,6-trimethylphenyl)imidazolium]
bis(\m-<i>cis</i>-1,2-diphenylethene-1,2-dithiolato-\k^2^<i>S</i>,<i>S</i>':\k<i>S</i>)bis[(<i>cis</i>-1,2-diphenylethene-1,2-dithiolato-\k^2^<i>S</i>,<i>S</i>')iron(III)]
dimethylformamide disolvate
;
_space_group_crystal_system triclinic
_space_group_IT_number 2
_space_group_name_Hall '-P 1'
_space_group_name_H-M_alt 'P -1'
_audit_creation_method
;
Olex2 1.2
(compiled 2018.05.29 svn.r3510 for OlexSys, GUI svn.r5506)
;
_cell_angle_alpha 105.936(4)
_cell_angle_beta 113.662(3)
_cell_angle_gamma 94.486(4)
_cell_formula_units_Z 2
_cell_length_a 12.4019(14)
_cell_length_b 14.8205(19)
_cell_length_c 14.9762(18)
_cell_measurement_reflns_used 9889
_cell_measurement_temperature 100(2)
_cell_measurement_theta_max 24.94
_cell_measurement_theta_min 2.48
_cell_volume 2368.2(5)
_computing_cell_refinement
;
SAINT (Bruker, 2014)
;
_computing_data_collection
;
APEX2 (Bruker, 2014)
;
_computing_data_reduction
;
SAINT (Bruker, 2014)
;
_computing_molecular_graphics
;
Olex2 (Dolomanov <i>et al.</i>,  2009)
;
_computing_publication_material
;
Olex2 (Dolomanov <i>et al.</i>,  2009)
;
_computing_structure_refinement
;
<i>olex2.refine</i> (Bourhis <i>et al.</i>,  2015)
;
_computing_structure_solution
;
<i>olex2.solve</i> (Bourhis <i>et al.</i>,  2015)
;
_diffrn_ambient_temperature 100(2)
_diffrn_measured_fraction_theta_full 0.9908
_diffrn_measured_fraction_theta_max 0.9908
_diffrn_measurement_device_type 'Bruker APEXII CCD'
_diffrn_measurement_method '\f and \w scans'
_diffrn_radiation_monochromator graphite
_diffrn_radiation_type 'Mo K\a'
_diffrn_radiation_wavelength 0.71073
_diffrn_reflns_av_R_equivalents 0.0543
_diffrn_reflns_av_unetI/netI 0.0347
_diffrn_reflns_limit_h_max 14
_diffrn_reflns_limit_h_min -14
_diffrn_reflns_limit_k_max 17
_diffrn_reflns_limit_k_min -17
_diffrn_reflns_limit_l_max 17
_diffrn_reflns_limit_l_min -17
_diffrn_reflns_number 45150
_diffrn_reflns_theta_full 25.0136
_diffrn_reflns_theta_max 25.01
_diffrn_reflns_theta_min 2.80
_diffrn_standards_number 0
_exptl_absorpt_coefficient_mu 0.535
_exptl_absorpt_correction_type none
_exptl_crystal_colour black
_exptl_crystal_density_diffrn 1.2888
_exptl_crystal_description prism
_exptl_crystal_F_000 967.9950
_exptl_crystal_size_max 0.57
_exptl_crystal_size_mid 0.28
_exptl_crystal_size_min 0.2
_refine_diff_density_max 0.5432
_refine_diff_density_min -0.4008
_refine_ls_goodness_of_fit_ref 1.0731
_refine_ls_hydrogen_treatment constr
_refine_ls_matrix_type full
_refine_ls_number_constraints 88
_refine_ls_number_parameters 558
_refine_ls_number_reflns 8282
_refine_ls_number_restraints 0
_refine_ls_restrained_S_all 1.0731
_refine_ls_R_factor_all 0.0431
_refine_ls_R_factor_gt 0.0328
_refine_ls_shift/su_max 0.0000
_refine_ls_shift/su_mean 0.0000
_refine_ls_structure_factor_coef Fsqd
_refine_ls_weighting_details 'w=1/[\s^2^(Fo^2^)+(0.0383P)^2^+1.4785P] where P=(Fo^2^+2Fc^2^)/3'
_refine_ls_weighting_scheme calc
_refine_ls_wR_factor_gt 0.0803
_refine_ls_wR_factor_ref 0.0901
_reflns_number_gt 6984
_reflns_number_total 8282
_reflns_threshold_expression I>=2u(I)
_cod_data_source_file im4022.cif
_cod_data_source_block I
_cod_original_formula_sum 'C52 H52 Fe1 N3 O1 S4'
_cod_database_code 1570810

loop_
_space_group_symop_id
_space_group_symop_operation_xyz
1 x,y,z
2 -x,-y,-z

loop_
_atom_site_type_symbol
_atom_site_label
_atom_site_fract_x
_atom_site_fract_y
_atom_site_fract_z
_atom_site_U_iso_or_equiv
_atom_site_adp_type
_atom_site_occupancy
Fe Fe1 0.62110(3) 0.564448(19) 0.55925(2) 0.01723(9) Uani 1.000000
N N1 -0.17750(16) -0.23003(12) -0.57291(14) 0.0258(4) Uani 1.000000
S S2 0.47668(4) 0.56334(3) 0.40931(4) 0.01803(12) Uani 1.000000
S S1 0.70483(4) 0.47741(3) 0.46806(4) 0.01933(12) Uani 1.000000
S S3 0.57529(4) 0.69570(3) 0.63988(4) 0.01979(12) Uani 1.000000
S S4 0.80666(5) 0.61643(4) 0.68790(4) 0.02292(12) Uani 1.000000
O O1 0.89705(16) 0.04702(13) 0.41971(15) 0.0425(4) Uani 1.000000
C C32 -0.12009(19) -0.28038(14) -0.63316(17) 0.0250(5) Uani 1.000000
C C41 -0.2576(2) -0.02146(15) -0.45253(18) 0.0272(5) Uani 1.000000
N N3 0.76879(17) 0.14028(13) 0.35900(15) 0.0304(4) Uani 1.000000
C C29 -0.16751(19) -0.13524(15) -0.54035(17) 0.0256(5) Uani 1.000000
H H29 -0.12006(19) -0.09024(15) -0.54958(17) 0.0307(6) Uiso 1.000000
C C31 -0.2557(2) -0.27257(17) -0.5440(2) 0.0356(6) Uani 1.000000
H H31 -0.2783(2) -0.33792(17) -0.5570(2) 0.0428(7) Uiso 1.000000
C C30 -0.2928(2) -0.20136(17) -0.4936(2) 0.0381(6) Uani 1.000000
H H30 -0.3458(2) -0.20830(17) -0.4650(2) 0.0458(7) Uiso 1.000000
C C51 0.7468(3) 0.0959(2) 0.2527(2) 0.0532(8) Uani 1.000000
H H51a 0.7881(16) 0.1389(6) 0.2334(5) 0.0799(11) Uiso 1.000000
H H51b 0.7758(17) 0.0374(8) 0.2456(4) 0.0799(11) Uiso 1.000000
H H51c 0.6618(3) 0.0819(14) 0.2086(3) 0.0799(11) Uiso 1.000000
C C28 0.7159(2) 0.83634(16) 0.93701(17) 0.0301(5) Uani 1.000000
H H28 0.7528(2) 0.78961(16) 0.96034(17) 0.0362(6) Uiso 1.000000
C C47 -0.4322(2) -0.0556(2) -0.6289(2) 0.0439(6) Uani 1.000000
H H47a -0.5065(8) -0.0346(9) -0.6550(5) 0.0658(10) Uiso 1.000000
H H47b -0.3904(7) -0.0505(11) -0.6697(3) 0.0658(10) Uiso 1.000000
H H47c -0.4488(14) -0.1212(3) -0.6326(3) 0.0658(10) Uiso 1.000000
C C20 1.1390(2) 0.83725(18) 1.05341(17) 0.0335(6) Uani 1.000000
H H20 1.2120(2) 0.86338(18) 1.11234(17) 0.0402(7) Uiso 1.000000
C C3 0.70124(19) 0.75091(14) 0.76107(15) 0.0216(4) Uani 1.000000
C C38 -0.2435(3) -0.2183(2) -0.7778(2) 0.0441(7) Uani 1.000000
H H38a -0.3109(8) -0.2294(11) -0.7631(13) 0.0662(10) Uiso 1.000000
H H38b -0.2070(5) -0.1510(2) -0.7483(11) 0.0662(10) Uiso 1.000000
H H38c -0.2706(13) -0.2388(10) -0.8514(3) 0.0662(10) Uiso 1.000000
C C46 -0.1792(2) 0.03704(17) -0.35228(18) 0.0311(5) Uani 1.000000
C C2 0.52106(18) 0.50821(14) 0.31254(15) 0.0186(4) Uani 1.000000
C C6 0.7759(2) 0.41881(16) 0.28058(17) 0.0270(5) Uani 1.000000
H H6 0.8338(2) 0.46730(16) 0.33885(17) 0.0324(6) Uiso 1.000000
C C12 0.5064(2) 0.55707(18) 0.16129(18) 0.0341(5) Uani 1.000000
H H12 0.5901(2) 0.57460(18) 0.19153(18) 0.0409(7) Uiso 1.000000
C C42 -0.3549(2) 0.00652(17) -0.51813(19) 0.0307(5) Uani 1.000000
C C40 0.0357(3) -0.43837(19) -0.8171(2) 0.0436(7) Uani 1.000000
H H40a 0.1087(9) -0.4529(12) -0.7738(2) 0.0654(10) Uiso 1.000000
H H40b -0.0216(7) -0.4971(6) -0.8638(10) 0.0654(10) Uiso 1.000000
H H40c 0.0528(16) -0.4022(6) -0.8559(11) 0.0654(10) Uiso 1.000000
C C4 0.80308(19) 0.71629(14) 0.78183(15) 0.0220(4) Uani 1.000000
C C48 -0.3211(3) 0.2570(2) -0.3390(3) 0.0611(9) Uani 1.000000
H H48a -0.2748(16) 0.3033(3) -0.3510(16) 0.0917(14) Uiso 1.000000
H H48b -0.4052(5) 0.2563(5) -0.3746(13) 0.0917(14) Uiso 1.000000
H H48c -0.2977(19) 0.2740(7) -0.2661(4) 0.0917(14) Uiso 1.000000
C C45 -0.2011(2) 0.12767(17) -0.31768(19) 0.0364(6) Uani 1.000000
H H45 -0.1490(2) 0.16899(17) -0.25154(19) 0.0437(7) Uiso 1.000000
C C34 0.0128(2) -0.38324(16) -0.65194(18) 0.0294(5) Uani 1.000000
H H34 0.0680(2) -0.41932(16) -0.62582(18) 0.0353(6) Uiso 1.000000
C C13 0.4389(3) 0.5702(2) 0.0680(2) 0.0465(7) Uani 1.000000
H H13 0.4776(3) 0.5968(2) 0.0364(2) 0.0559(8) Uiso 1.000000
C C5 0.65553(19) 0.40751(14) 0.26261(15) 0.0205(4) Uani 1.000000
C C1 0.61786(18) 0.46720(14) 0.33805(15) 0.0190(4) Uani 1.000000
C C36 -0.0978(2) -0.32501(17) -0.78864(18) 0.0341(5) Uani 1.000000
H H36 -0.1167(2) -0.32200(17) -0.85432(18) 0.0409(7) Uiso 1.000000
C C39 -0.0080(2) -0.34176(17) -0.48534(18) 0.0333(5) Uani 1.000000
H H39a 0.0048(14) -0.2794(3) -0.4369(3) 0.0499(8) Uiso 1.000000
H H39b -0.0732(7) -0.3844(9) -0.4890(3) 0.0499(8) Uiso 1.000000
H H39c 0.0640(8) -0.3664(11) -0.4630(6) 0.0499(8) Uiso 1.000000
N N2 -0.23739(17) -0.11610(13) -0.49220(15) 0.0277(4) Uani 1.000000
C C43 -0.3738(2) 0.09706(17) -0.4782(2) 0.0364(6) Uani 1.000000
H H43 -0.4391(2) 0.11715(17) -0.5195(2) 0.0437(7) Uiso 1.000000
C C22 0.9777(2) 0.70262(16) 0.93387(17) 0.0283(5) Uani 1.000000
H H22 0.9432(2) 0.63787(16) 0.91280(17) 0.0339(6) Uiso 1.000000
C C19 1.0825(2) 0.89456(17) 0.99812(18) 0.0351(6) Uani 1.000000
H H19 1.1177(2) 0.95922(17) 1.01954(18) 0.0421(7) Uiso 1.000000
C C44 -0.2983(2) 0.15838(17) -0.3789(2) 0.0375(6) Uani 1.000000
C C16 0.3247(2) 0.49265(18) 0.16272(18) 0.0330(5) Uani 1.000000
H H16 0.2850(2) 0.46698(18) 0.19417(18) 0.0396(6) Uiso 1.000000
C C10 0.5705(2) 0.33425(15) 0.17443(16) 0.0270(5) Uani 1.000000
H H10 0.4896(2) 0.32567(15) 0.16071(16) 0.0324(6) Uiso 1.000000
C C21 1.0869(2) 0.74125(18) 1.02099(18) 0.0337(5) Uani 1.000000
H H21 1.1251(2) 0.70247(18) 1.05773(18) 0.0405(6) Uiso 1.000000
C C26 0.6386(2) 0.97932(17) 0.97090(19) 0.0375(6) Uani 1.000000
H H26 0.6234(2) 1.02789(17) 1.01591(19) 0.0451(7) Uiso 1.000000
C C17 0.91867(19) 0.75881(15) 0.87719(15) 0.0233(5) Uani 1.000000
C C35 -0.0160(2) -0.38001(16) -0.75048(18) 0.0310(5) Uani 1.000000
C C25 0.6059(2) 0.97638(16) 0.87041(18) 0.0336(6) Uani 1.000000
H H25 0.5689(2) 1.02335(16) 0.84773(18) 0.0404(7) Uiso 1.000000
C C9 0.6060(2) 0.27418(17) 0.10719(18) 0.0355(6) Uani 1.000000
H H9 0.5487(2) 0.22552(17) 0.04871(18) 0.0426(7) Uiso 1.000000
C C23 0.68333(18) 0.83176(14) 0.83491(16) 0.0226(5) Uani 1.000000
C C24 0.62802(19) 0.90339(15) 0.80279(17) 0.0280(5) Uani 1.000000
H H24 0.60569(19) 0.90222(15) 0.73525(17) 0.0336(6) Uiso 1.000000
C C18 0.9734(2) 0.85541(16) 0.91072(17) 0.0301(5) Uani 1.000000
H H18 0.9360(2) 0.89431(16) 0.87377(17) 0.0361(6) Uiso 1.000000
C C52 0.7088(2) 0.21868(18) 0.3806(2) 0.0417(6) Uani 1.000000
H H52a 0.7356(12) 0.2458(9) 0.4539(2) 0.0625(10) Uiso 1.000000
H H52b 0.7282(13) 0.2673(6) 0.3550(13) 0.0625(10) Uiso 1.000000
H H52c 0.6232(2) 0.1945(3) 0.3471(12) 0.0625(10) Uiso 1.000000
C C15 0.2587(2) 0.5054(2) 0.06950(19) 0.0442(7) Uani 1.000000
H H15 0.1751(2) 0.4874(2) 0.03849(19) 0.0531(8) Uiso 1.000000
C C27 0.6942(2) 0.90956(17) 1.00431(19) 0.0372(6) Uani 1.000000
H H27 0.7172(2) 0.91171(17) 1.07223(19) 0.0446(7) Uiso 1.000000
C C49 -0.0740(3) 0.0049(2) -0.2849(2) 0.0490(7) Uani 1.000000
H H49a -0.0160(9) 0.0002(14) -0.3123(9) 0.0735(11) Uiso 1.000000
H H49b -0.0375(11) 0.0506(8) -0.2160(4) 0.0735(11) Uiso 1.000000
H H49c -0.1014(4) -0.0568(7) -0.2832(12) 0.0735(11) Uiso 1.000000
C C7 0.8108(2) 0.35869(18) 0.21271(19) 0.0349(6) Uani 1.000000
H H7 0.8914(2) 0.36738(18) 0.22544(19) 0.0419(7) Uiso 1.000000
C C8 0.7261(3) 0.28626(18) 0.12664(19) 0.0390(6) Uani 1.000000
H H8 0.7495(3) 0.24550(18) 0.08161(19) 0.0468(7) Uiso 1.000000
C C50 0.8429(2) 0.11203(16) 0.43295(19) 0.0298(5) Uani 1.000000
H H50 0.8552(2) 0.14359(16) 0.50027(19) 0.0358(6) Uiso 1.000000
C C14 0.3151(3) 0.5444(2) 0.0218(2) 0.0477(7) Uani 1.000000
H H14 0.2700(3) 0.5532(2) -0.0407(2) 0.0572(8) Uiso 1.000000
C C11 0.4498(2) 0.51773(15) 0.21005(16) 0.0233(5) Uani 1.000000
C C33 -0.03867(19) -0.33393(15) -0.59061(17) 0.0257(5) Uani 1.000000
C C37 -0.1518(2) -0.27453(16) -0.73156(18) 0.0295(5) Uani 1.000000

loop_
_atom_site_aniso_label
_atom_site_aniso_U_11
_atom_site_aniso_U_22
_atom_site_aniso_U_33
_atom_site_aniso_U_12
_atom_site_aniso_U_13
_atom_site_aniso_U_23
Fe1 0.01874(16) 0.01510(15) 0.01784(15) 0.00388(11) 0.01013(12) 0.00228(11)
N1 0.0266(10) 0.0184(9) 0.0361(10) 0.0042(7) 0.0188(9) 0.0071(8)
S2 0.0202(3) 0.0168(2) 0.0188(2) 0.00595(19) 0.0109(2) 0.00447(19)
S1 0.0201(3) 0.0190(2) 0.0193(2) 0.0066(2) 0.0107(2) 0.00334(19)
S3 0.0192(3) 0.0172(2) 0.0204(2) 0.0046(2) 0.0095(2) 0.00126(19)
S4 0.0200(3) 0.0211(3) 0.0221(3) 0.0055(2) 0.0088(2) -0.0005(2)
O1 0.0375(10) 0.0379(10) 0.0721(13) 0.0193(8) 0.0321(10) 0.0327(9)
C32 0.0252(11) 0.0165(10) 0.0333(12) 0.0024(9) 0.0168(10) 0.0030(9)
C41 0.0343(13) 0.0220(11) 0.0382(13) 0.0103(9) 0.0264(11) 0.0123(10)
N3 0.0292(10) 0.0255(10) 0.0377(11) 0.0095(8) 0.0142(9) 0.0121(8)
C29 0.0265(12) 0.0206(11) 0.0348(12) 0.0048(9) 0.0185(10) 0.0093(9)
C31 0.0407(14) 0.0218(12) 0.0572(16) 0.0049(10) 0.0332(13) 0.0147(11)
C30 0.0466(15) 0.0269(12) 0.0603(16) 0.0087(11) 0.0397(14) 0.0183(12)
C51 0.063(2) 0.0543(18) 0.0410(15) 0.0170(15) 0.0214(15) 0.0153(13)
C28 0.0368(13) 0.0245(11) 0.0301(12) 0.0055(10) 0.0190(11) 0.0045(9)
C47 0.0357(15) 0.0482(16) 0.0436(15) 0.0071(12) 0.0162(12) 0.0117(13)
C20 0.0230(12) 0.0403(14) 0.0251(11) -0.0008(10) 0.0074(10) 0.0003(10)
C3 0.0236(11) 0.0184(10) 0.0200(10) 0.0014(8) 0.0104(9) 0.0021(8)
C38 0.0530(17) 0.0453(16) 0.0445(15) 0.0284(14) 0.0245(13) 0.0209(13)
C46 0.0387(14) 0.0327(12) 0.0341(12) 0.0147(11) 0.0251(11) 0.0133(10)
C2 0.0207(11) 0.0162(10) 0.0196(10) 0.0026(8) 0.0118(8) 0.0027(8)
C6 0.0289(12) 0.0257(11) 0.0306(12) 0.0055(9) 0.0183(10) 0.0076(9)
C12 0.0364(14) 0.0402(14) 0.0336(13) 0.0087(11) 0.0197(11) 0.0174(11)
C42 0.0294(12) 0.0303(12) 0.0399(13) 0.0063(10) 0.0208(11) 0.0142(10)
C40 0.0511(17) 0.0403(15) 0.0477(16) 0.0212(13) 0.0301(14) 0.0113(12)
C4 0.0250(11) 0.0169(10) 0.0222(10) 0.0032(8) 0.0112(9) 0.0031(8)
C48 0.060(2) 0.0322(15) 0.093(3) 0.0219(14) 0.0407(19) 0.0109(15)
C45 0.0407(14) 0.0328(13) 0.0369(13) 0.0092(11) 0.0227(12) 0.0044(11)
C34 0.0239(12) 0.0237(11) 0.0402(13) 0.0070(9) 0.0138(10) 0.0100(10)
C13 0.0589(19) 0.0588(18) 0.0403(15) 0.0160(15) 0.0301(14) 0.0301(13)
C5 0.0273(11) 0.0190(10) 0.0214(10) 0.0079(9) 0.0152(9) 0.0081(8)
C1 0.0231(11) 0.0162(10) 0.0183(10) 0.0020(8) 0.0121(9) 0.0029(8)
C36 0.0438(15) 0.0310(12) 0.0313(12) 0.0124(11) 0.0205(11) 0.0090(10)
C39 0.0302(13) 0.0319(13) 0.0360(13) 0.0041(10) 0.0134(11) 0.0114(10)
N2 0.0329(11) 0.0214(9) 0.0383(11) 0.0080(8) 0.0243(9) 0.0103(8)
C43 0.0311(13) 0.0354(13) 0.0552(16) 0.0168(11) 0.0243(12) 0.0229(12)
C22 0.0297(12) 0.0213(11) 0.0274(11) 0.0031(9) 0.0109(10) 0.0020(9)
C19 0.0301(13) 0.0262(12) 0.0379(13) -0.0041(10) 0.0130(11) 0.0006(10)
C44 0.0416(15) 0.0259(12) 0.0557(16) 0.0133(11) 0.0307(13) 0.0135(11)
C16 0.0303(13) 0.0434(14) 0.0302(12) 0.0110(11) 0.0152(10) 0.0157(11)
C10 0.0320(13) 0.0243(11) 0.0249(11) 0.0058(9) 0.0151(10) 0.0048(9)
C21 0.0316(13) 0.0378(13) 0.0288(12) 0.0089(11) 0.0103(10) 0.0111(10)
C26 0.0376(14) 0.0305(13) 0.0391(14) 0.0056(11) 0.0233(12) -0.0057(11)
C17 0.0219(11) 0.0242(11) 0.0216(10) 0.0036(9) 0.0127(9) -0.0002(9)
C35 0.0319(13) 0.0240(11) 0.0375(13) 0.0083(10) 0.0186(11) 0.0055(10)
C25 0.0280(12) 0.0238(12) 0.0385(13) 0.0075(10) 0.0119(11) -0.0016(10)
C9 0.0497(16) 0.0278(12) 0.0263(12) 0.0069(11) 0.0201(11) 0.0005(10)
C23 0.0188(11) 0.0170(10) 0.0262(11) -0.0010(8) 0.0112(9) -0.0021(8)
C24 0.0241(12) 0.0237(11) 0.0270(11) 0.0040(9) 0.0085(10) -0.0002(9)
C18 0.0290(12) 0.0244(12) 0.0317(12) 0.0033(9) 0.0113(10) 0.0057(10)
C52 0.0362(14) 0.0315(13) 0.0637(18) 0.0177(11) 0.0236(13) 0.0201(13)
C15 0.0338(14) 0.0660(18) 0.0303(13) 0.0144(13) 0.0084(11) 0.0200(13)
C27 0.0472(15) 0.0333(13) 0.0296(12) 0.0049(11) 0.0224(12) 0.0010(10)
C49 0.0555(18) 0.0579(18) 0.0389(15) 0.0297(15) 0.0214(14) 0.0184(13)
C7 0.0389(14) 0.0393(14) 0.0459(14) 0.0170(11) 0.0329(12) 0.0187(12)
C8 0.0612(18) 0.0340(13) 0.0395(14) 0.0207(12) 0.0386(13) 0.0106(11)
C50 0.0238(12) 0.0261(12) 0.0441(14) 0.0026(10) 0.0171(11) 0.0158(10)
C14 0.0560(18) 0.0659(19) 0.0278(13) 0.0238(15) 0.0167(13) 0.0256(13)
C11 0.0306(12) 0.0212(10) 0.0210(10) 0.0091(9) 0.0146(9) 0.0053(8)
C33 0.0231(11) 0.0181(10) 0.0342(12) 0.0012(9) 0.0125(10) 0.0071(9)
C37 0.0311(13) 0.0224(11) 0.0366(13) 0.0102(9) 0.0160(10) 0.0093(10)

loop_
_atom_type_symbol
_atom_type_scat_Cromer_Mann_a1
_atom_type_scat_Cromer_Mann_a2
_atom_type_scat_Cromer_Mann_a3
_atom_type_scat_Cromer_Mann_a4
_atom_type_scat_Cromer_Mann_b1
_atom_type_scat_Cromer_Mann_b2
_atom_type_scat_Cromer_Mann_b3
_atom_type_scat_Cromer_Mann_b4
_atom_type_scat_Cromer_Mann_c
_atom_type_scat_dispersion_source
_atom_type_scat_dispersion_real
_atom_type_scat_dispersion_imag
_atom_type_scat_source
C 2.31000 1.02000 1.58860 0.86500 20.84390 10.20750 0.56870 51.65120 0.215599998832 'Henke, Gullikson and Davis, At. Data and Nucl. Data Tables, 1993, 54, 2' 0.00347 0.00161 'International Tables Volume C Table 6.1.1.4 (pp. 500-502)'
H 0.49300 0.32291 0.14019 0.04081 10.51090 26.12570 3.14236 57.79970 0.0030380000826 'Henke, Gullikson and Davis, At. Data and Nucl. Data Tables, 1993, 54, 2' 0.00000 0.00000 'International Tables Volume C Table 6.1.1.4 (pp. 500-502)'
O 3.04850 2.28680 1.54630 0.86700 13.27710 5.70110 0.32390 32.90890 0.250800013542 'Henke, Gullikson and Davis, At. Data and Nucl. Data Tables, 1993, 54, 2' 0.01158 0.00611 'International Tables Volume C Table 6.1.1.4 (pp. 500-502)'
N 12.21260 3.13220 2.01250 1.16630 0.00570 9.89330 28.99750 0.58260 -11.5290002823 'Henke, Gullikson and Davis, At. Data and Nucl. Data Tables, 1993, 54, 2' 0.00653 0.00323 'International Tables Volume C Table 6.1.1.4 (pp. 500-502)'
S 6.90530 5.20340 1.43790 1.58630 1.46790 22.21510 0.25360 56.17200 0.866900026798 'Henke, Gullikson and Davis, At. Data and Nucl. Data Tables, 1993, 54, 2' 0.12424 0.12443 'International Tables Volume C Table 6.1.1.4 (pp. 500-502)'
Fe 11.76950 7.35730 3.52220 2.30450 4.76110 0.30720 15.35350 76.88050 1.03690004349 'Henke, Gullikson and Davis, At. Data and Nucl. Data Tables, 1993, 54, 2' 0.35822 0.84933 'International Tables Volume C Table 6.1.1.4 (pp. 500-502)'

loop_
_geom_angle_atom_site_label_1
_geom_angle_atom_site_label_2
_geom_angle_atom_site_label_3
_geom_angle_site_symmetry_1
_geom_angle_site_symmetry_3
_geom_angle
_geom_angle_publ_flag
S1 Fe1 S2 . 2_666 98.85(2) ?
S1 Fe1 S2 . . 87.69(2) ?
S3 Fe1 S2 . . 88.78(2) ?
S3 Fe1 S2 . 2_666 103.39(2) ?
S3 Fe1 S1 . . 157.74(2) ?
S4 Fe1 S2 . . 152.39(2) ?
S4 Fe1 S2 . 2_666 106.42(2) ?
S4 Fe1 S1 . . 85.80(2) ?
S4 Fe1 S3 . . 87.22(2) ?
C29 N1 C32 . . 125.31(18) ?
C31 N1 C32 . . 125.76(18) ?
C31 N1 C29 . . 108.87(18) ?
C2 S2 Fe1 . 2_666 107.03(7) ?
C2 S2 Fe1 . . 106.33(7) ?
C1 S1 Fe1 . . 106.41(7) ?
C3 S3 Fe1 . . 106.36(7) ?
C4 S4 Fe1 . . 106.94(7) ?
C33 C32 N1 . . 118.2(2) ?
C37 C32 N1 . . 118.17(19) ?
C37 C32 C33 . . 123.6(2) ?
C42 C41 C46 . . 123.3(2) ?
N2 C41 C46 . . 118.9(2) ?
N2 C41 C42 . . 117.8(2) ?
C52 N3 C51 . . 117.2(2) ?
C50 N3 C51 . . 120.7(2) ?
C50 N3 C52 . . 122.1(2) ?
H29 C29 N1 . . 125.93(12) ?
N2 C29 N1 . . 108.13(18) ?
N2 C29 H29 . . 125.93(12) ?
H31 C31 N1 . . 126.51(12) ?
C30 C31 N1 . . 107.0(2) ?
C30 C31 H31 . . 126.51(14) ?
H30 C30 C31 . . 126.41(14) ?
N2 C30 C31 . . 107.2(2) ?
N2 C30 H30 . . 126.41(12) ?
H51a C51 N3 . . 109.5 ?
H51b C51 N3 . . 109.5 ?
H51b C51 H51a . . 109.5 ?
H51c C51 N3 . . 109.5 ?
H51c C51 H51a . . 109.5 ?
H51c C51 H51b . . 109.5 ?
C23 C28 H28 . . 119.47(13) ?
C27 C28 H28 . . 119.47(15) ?
C27 C28 C23 . . 121.1(2) ?
H47b C47 H47a . . 109.5 ?
H47c C47 H47a . . 109.5 ?
H47c C47 H47b . . 109.5 ?
C42 C47 H47a . . 109.5 ?
C42 C47 H47b . . 109.5 ?
C42 C47 H47c . . 109.5 ?
C19 C20 H20 . . 120.06(13) ?
C21 C20 H20 . . 120.06(14) ?
C21 C20 C19 . . 119.9(2) ?
C4 C3 S3 . . 119.37(15) ?
C23 C3 S3 . . 115.50(15) ?
C23 C3 C4 . . 125.09(18) ?
H38b C38 H38a . . 109.5 ?
H38c C38 H38a . . 109.5 ?
H38c C38 H38b . . 109.5 ?
C37 C38 H38a . . 109.5 ?
C37 C38 H38b . . 109.5 ?
C37 C38 H38c . . 109.5 ?
C45 C46 C41 . . 117.0(2) ?
C49 C46 C41 . . 121.6(2) ?
C49 C46 C45 . . 121.3(2) ?
C1 C2 S2 . . 119.10(15) ?
C11 C2 S2 . . 114.65(14) ?
C11 C2 C1 . . 126.13(18) ?
C5 C6 H6 . . 119.52(12) ?
C7 C6 H6 . . 119.52(14) ?
C7 C6 C5 . . 121.0(2) ?
C13 C12 H12 . . 119.74(16) ?
C11 C12 H12 . . 119.74(14) ?
C11 C12 C13 . . 120.5(2) ?
C47 C42 C41 . . 121.9(2) ?
C43 C42 C41 . . 116.9(2) ?
C43 C42 C47 . . 121.2(2) ?
H40b C40 H40a . . 109.5 ?
H40c C40 H40a . . 109.5 ?
H40c C40 H40b . . 109.5 ?
C35 C40 H40a . . 109.5 ?
C35 C40 H40b . . 109.5 ?
C35 C40 H40c . . 109.5 ?
C3 C4 S4 . . 119.26(15) ?
C17 C4 S4 . . 115.04(15) ?
C17 C4 C3 . . 125.60(18) ?
H48b C48 H48a . . 109.5 ?
H48c C48 H48a . . 109.5 ?
H48c C48 H48b . . 109.5 ?
C44 C48 H48a . . 109.5 ?
C44 C48 H48b . . 109.5 ?
C44 C48 H48c . . 109.5 ?
H45 C45 C46 . . 118.98(15) ?
C44 C45 C46 . . 122.0(2) ?
C44 C45 H45 . . 118.98(14) ?
C35 C34 H34 . . 118.95(13) ?
C33 C34 H34 . . 118.95(13) ?
C33 C34 C35 . . 122.1(2) ?
H13 C13 C12 . . 119.71(16) ?
C14 C13 C12 . . 120.6(2) ?
C14 C13 H13 . . 119.71(15) ?
C1 C5 C6 . . 121.56(18) ?
C10 C5 C6 . . 118.36(19) ?
C10 C5 C1 . . 119.97(19) ?
C2 C1 S1 . . 119.93(15) ?
C5 C1 S1 . . 115.20(15) ?
C5 C1 C2 . . 124.79(18) ?
C35 C36 H36 . . 119.02(14) ?
C37 C36 H36 . . 119.02(14) ?
C37 C36 C35 . . 122.0(2) ?
H39b C39 H39a . . 109.5 ?
H39c C39 H39a . . 109.5 ?
H39c C39 H39b . . 109.5 ?
C33 C39 H39a . . 109.5 ?
C33 C39 H39b . . 109.5 ?
C33 C39 H39c . . 109.5 ?
C29 N2 C41 . . 124.67(18) ?
C30 N2 C41 . . 126.34(18) ?
C30 N2 C29 . . 108.84(18) ?
H43 C43 C42 . . 118.91(15) ?
C44 C43 C42 . . 122.2(2) ?
C44 C43 H43 . . 118.91(14) ?
C21 C22 H22 . . 119.38(14) ?
C17 C22 H22 . . 119.38(12) ?
C17 C22 C21 . . 121.2(2) ?
H19 C19 C20 . . 120.08(13) ?
C18 C19 C20 . . 119.8(2) ?
C18 C19 H19 . . 120.08(14) ?
C45 C44 C48 . . 121.1(2) ?
C43 C44 C48 . . 120.4(2) ?
C43 C44 C45 . . 118.5(2) ?
C15 C16 H16 . . 119.62(16) ?
C11 C16 H16 . . 119.62(13) ?
C11 C16 C15 . . 120.8(2) ?
H10 C10 C5 . . 119.80(12) ?
C9 C10 C5 . . 120.4(2) ?
C9 C10 H10 . . 119.80(14) ?
C22 C21 C20 . . 120.0(2) ?
H21 C21 C20 . . 119.98(14) ?
H21 C21 C22 . . 119.98(14) ?
C25 C26 H26 . . 120.21(14) ?
C27 C26 H26 . . 120.21(14) ?
C27 C26 C25 . . 119.6(2) ?
C22 C17 C4 . . 121.03(19) ?
C18 C17 C4 . . 121.1(2) ?
C18 C17 C22 . . 117.8(2) ?
C34 C35 C40 . . 120.8(2) ?
C36 C35 C40 . . 120.5(2) ?
C36 C35 C34 . . 118.6(2) ?
H25 C25 C26 . . 119.87(14) ?
C24 C25 C26 . . 120.3(2) ?
C24 C25 H25 . . 119.87(15) ?
H9 C9 C10 . . 119.81(14) ?
C8 C9 C10 . . 120.4(2) ?
C8 C9 H9 . . 119.81(13) ?
C3 C23 C28 . . 121.3(2) ?
C24 C23 C28 . . 117.72(19) ?
C24 C23 C3 . . 120.96(19) ?
C23 C24 C25 . . 121.0(2) ?
H24 C24 C25 . . 119.50(15) ?
H24 C24 C23 . . 119.50(12) ?
C17 C18 C19 . . 121.2(2) ?
H18 C18 C19 . . 119.40(14) ?
H18 C18 C17 . . 119.40(13) ?
H52a C52 N3 . . 109.5 ?
H52b C52 N3 . . 109.5 ?
H52b C52 H52a . . 109.5 ?
H52c C52 N3 . . 109.5 ?
H52c C52 H52a . . 109.5 ?
H52c C52 H52b . . 109.5 ?
H15 C15 C16 . . 119.55(16) ?
C14 C15 C16 . . 120.9(3) ?
C14 C15 H15 . . 119.55(16) ?
C26 C27 C28 . . 120.4(2) ?
H27 C27 C28 . . 119.81(15) ?
H27 C27 C26 . . 119.81(14) ?
H49a C49 C46 . . 109.5 ?
H49b C49 C46 . . 109.5 ?
H49b C49 H49a . . 109.5 ?
H49c C49 C46 . . 109.5 ?
H49c C49 H49a . . 109.5 ?
H49c C49 H49b . . 109.5 ?
H7 C7 C6 . . 120.00(14) ?
C8 C7 C6 . . 120.0(2) ?
C8 C7 H7 . . 120.00(14) ?
C7 C8 C9 . . 119.9(2) ?
H8 C8 C9 . . 120.05(13) ?
H8 C8 C7 . . 120.05(14) ?
N3 C50 O1 . . 125.1(2) ?
H50 C50 O1 . . 117.45(15) ?
H50 C50 N3 . . 117.45(14) ?
C15 C14 C13 . . 119.1(2) ?
H14 C14 C13 . . 120.43(15) ?
H14 C14 C15 . . 120.43(16) ?
C12 C11 C2 . . 120.8(2) ?
C16 C11 C2 . . 121.00(19) ?
C16 C11 C12 . . 118.1(2) ?
C34 C33 C32 . . 116.6(2) ?
C39 C33 C32 . . 122.9(2) ?
C39 C33 C34 . . 120.5(2) ?
C38 C37 C32 . . 122.8(2) ?
C36 C37 C32 . . 117.1(2) ?
C36 C37 C38 . . 120.0(2) ?

loop_
_geom_bond_atom_site_label_1
_geom_bond_atom_site_label_2
_geom_bond_site_symmetry_2
_geom_bond_distance
_geom_bond_publ_flag
Fe1 Fe1 2_666 2.9636(6) ?
Fe1 S2 2_666 2.4224(6) ?
Fe1 S2 . 2.2355(6) ?
Fe1 S1 . 2.2334(6) ?
Fe1 S3 . 2.2357(6) ?
Fe1 S4 . 2.2249(6) ?
N1 C32 . 1.452(3) ?
N1 C29 . 1.332(3) ?
N1 C31 . 1.384(3) ?
S2 C2 . 1.7695(19) ?
S1 C1 . 1.762(2) ?
S3 C3 . 1.764(2) ?
S4 C4 . 1.757(2) ?
O1 C50 . 1.234(3) ?
C32 C33 . 1.394(3) ?
C32 C37 . 1.394(3) ?
C41 C46 . 1.390(3) ?
C41 C42 . 1.394(3) ?
C41 N2 . 1.449(3) ?
N3 C51 . 1.445(3) ?
N3 C52 . 1.459(3) ?
N3 C50 . 1.321(3) ?
C29 H29 . 0.9300 ?
C29 N2 . 1.334(3) ?
C31 H31 . 0.9300 ?
C31 C30 . 1.347(3) ?
C30 H30 . 0.9300 ?
C30 N2 . 1.381(3) ?
C51 H51a . 0.9600 ?
C51 H51b . 0.9600 ?
C51 H51c . 0.9600 ?
C28 H28 . 0.9300 ?
C28 C23 . 1.396(3) ?
C28 C27 . 1.389(3) ?
C47 H47a . 0.9600 ?
C47 H47b . 0.9600 ?
C47 H47c . 0.9600 ?
C47 C42 . 1.505(3) ?
C20 H20 . 0.9300 ?
C20 C19 . 1.383(4) ?
C20 C21 . 1.380(3) ?
C3 C4 . 1.352(3) ?
C3 C23 . 1.490(3) ?
C38 H38a . 0.9600 ?
C38 H38b . 0.9600 ?
C38 H38c . 0.9600 ?
C38 C37 . 1.517(3) ?
C46 C45 . 1.391(3) ?
C46 C49 . 1.501(4) ?
C2 C1 . 1.353(3) ?
C2 C11 . 1.485(3) ?
C6 H6 . 0.9300 ?
C6 C5 . 1.394(3) ?
C6 C7 . 1.389(3) ?
C12 H12 . 0.9300 ?
C12 C13 . 1.389(3) ?
C12 C11 . 1.396(3) ?
C42 C43 . 1.390(3) ?
C40 H40a . 0.9600 ?
C40 H40b . 0.9600 ?
C40 H40c . 0.9600 ?
C40 C35 . 1.510(3) ?
C4 C17 . 1.488(3) ?
C48 H48a . 0.9600 ?
C48 H48b . 0.9600 ?
C48 H48c . 0.9600 ?
C48 C44 . 1.515(3) ?
C45 H45 . 0.9300 ?
C45 C44 . 1.389(4) ?
C34 H34 . 0.9300 ?
C34 C35 . 1.388(3) ?
C34 C33 . 1.400(3) ?
C13 H13 . 0.9300 ?
C13 C14 . 1.376(4) ?
C5 C1 . 1.489(3) ?
C5 C10 . 1.397(3) ?
C36 H36 . 0.9300 ?
C36 C35 . 1.392(3) ?
C36 C37 . 1.388(3) ?
C39 H39a . 0.9600 ?
C39 H39b . 0.9600 ?
C39 H39c . 0.9600 ?
C39 C33 . 1.507(3) ?
C43 H43 . 0.9300 ?
C43 C44 . 1.386(4) ?
C22 H22 . 0.9300 ?
C22 C21 . 1.383(3) ?
C22 C17 . 1.391(3) ?
C19 H19 . 0.9300 ?
C19 C18 . 1.386(3) ?
C16 H16 . 0.9300 ?
C16 C15 . 1.381(3) ?
C16 C11 . 1.388(3) ?
C10 H10 . 0.9300 ?
C10 C9 . 1.387(3) ?
C21 H21 . 0.9300 ?
C26 H26 . 0.9300 ?
C26 C25 . 1.379(4) ?
C26 C27 . 1.383(4) ?
C17 C18 . 1.394(3) ?
C25 H25 . 0.9300 ?
C25 C24 . 1.392(3) ?
C9 H9 . 0.9300 ?
C9 C8 . 1.385(4) ?
C23 C24 . 1.399(3) ?
C24 H24 . 0.9300 ?
C18 H18 . 0.9300 ?
C52 H52a . 0.9600 ?
C52 H52b . 0.9600 ?
C52 H52c . 0.9600 ?
C15 H15 . 0.9300 ?
C15 C14 . 1.377(4) ?
C27 H27 . 0.9300 ?
C49 H49a . 0.9600 ?
C49 H49b . 0.9600 ?
C49 H49c . 0.9600 ?
C7 H7 . 0.9300 ?
C7 C8 . 1.376(4) ?
C8 H8 . 0.9300 ?
C50 H50 . 0.9300 ?
C14 H14 . 0.9300 ?

loop_
_geom_hbond_atom_site_label_D
_geom_hbond_atom_site_label_H
_geom_hbond_atom_site_label_A
_geom_hbond_site_symmetry_D
_geom_hbond_site_symmetry_H
_geom_hbond_site_symmetry_A
_geom_hbond_distance_DH
_geom_hbond_distance_HA
_geom_hbond_distance_DA
_geom_hbond_angle_DHA
_geom_hbond_publ_flag
C29 H29 O1 ? ? ? 0.930(3) 2.218(3) 3.038(3) 146.6(3) yes
C30 H30 O1 . . . 0.930(4) 2.774(3) 3.593(3) 147.5(3) yes
C31 H31 S1 . . . 0.930(4) 2.866(3) 3.763(3) 162.4(3) yes
C49 H49 O1 . . . 0.959(13) 2.589(13) 3.529(4) 166.6(13) yes
